data_1006001
loop_
_publ_author_name
'Moran, E'
'Amador, U'
'Barahona, M'
'Alario-Franco, M A'
'Vegas, A'
'Rodriguez-Carvajal, J'

_publ_section_title
;
Ba~2~ (Pr^4+^)~.3~ (Pr^3+^)~.7~ (Cu^3+^)~.7~ (Cu^2+^)~2.3~ O~7~:
Crystal growth, structure and magnetic properties.
;
_journal_coden_ASTM PHYCE6
_journal_name_full 'Physica C (Amsterdam) (152,1988-)'
_journal_page_first 423
_journal_page_last 424
_journal_volume 153
_journal_year 1988
_chemical_formula_structural 'Ba2 Pr Cu3 O7'
_chemical_formula_sum 'Ba2 Cu3 O7 Pr'
_chemical_name_systematic 'Dibarium praseodymium(IV) tricopper oxide'
_space_group_IT_number 123
_symmetry_cell_setting tetragonal
_symmetry_Int_Tables_number 123
_symmetry_space_group_name_Hall '-P 4 2'
_symmetry_space_group_name_H-M 'P 4/m m m'
_cell_angle_alpha 90
_cell_angle_beta 90
_cell_angle_gamma 90
_cell_formula_units_Z 1
_cell_length_a 3.8918(2)
_cell_length_b 3.8918(2)
_cell_length_c 11.6484(8)
_cell_volume 176.4
_refine_ls_R_factor_all 0.0424
_cod_database_code 1006001

loop_
_symmetry_equiv_pos_as_xyz
x,y,z
-x,-y,z
-x,y,z
x,-y,z
-y,x,z
y,-x,z
y,x,z
-y,-x,z
-x,-y,-z
x,y,-z
x,-y,-z
-x,y,-z
y,-x,-z
-y,x,-z
-y,-x,-z
y,x,-z

loop_
_atom_site_aniso_label
_atom_site_aniso_U_11
_atom_site_aniso_U_12
_atom_site_aniso_U_13
_atom_site_aniso_U_22
_atom_site_aniso_U_23
_atom_site_aniso_U_33
Ba1 0.0105 0. 0. 0.0105 0. 0.0232
Pr1 0.0042 0. 0. 0.0042 0. 0.0088
Cu1 0.0408 0. 0. 0.0408 0. 0.0038
Cu2 0.0018 0. 0. 0.0018 0. 0.0088
O1 0.1258 0. 0. 0.1258 0. 0.0102
O2 0.0064 0. 0. 0.0049 0. 0.0155
O3 0.2514 0. 0. 0.2514 0. 0.0076

loop_
_atom_site_label
_atom_site_type_symbol
_atom_site_symmetry_multiplicity
_atom_site_Wyckoff_symbol
_atom_site_fract_x
_atom_site_fract_y
_atom_site_fract_z
_atom_site_occupancy
_atom_site_attached_hydrogens
_atom_site_calc_flag
Ba1 Ba2+ 2 h 0.5 0.5 0.1849 1. 0 d
Pr1 Pr4+ 1 d 0.5 0.5 0.5 1. 0 d
Cu1 Cu2+ 1 a 0. 0. 0. 1. 0 d
Cu2 Cu2+ 2 g 0. 0. 0.3501 1. 0 d
O1 O2- 2 g 0. 0. 0.156 1. 0 d
O2 O2- 4 i 0. 0.5 0.3676 1. 0 d
O3 O2- 2 f 0. 0.5 0. 0.5 0 d

loop_
_atom_type_symbol
_atom_type_oxidation_number
Ba2+ 2.000
Pr4+ 4.000
Cu2+ 2.000
O2- -2.000
